data_4307527
loop_
_publ_author_name
'Gajendrasingh K. Ingle'
'Magdalena M. Makowska-Grzyska'
'Ewa Szajna-Fuller'
'Indranil Sen'
'John C. Price'
'Atta M. Arif'
'Lisa M. Berreau'

_publ_section_title
;
Influence of the Chelate Ligand Structure on the Amide Methanolysis
Reactivity of Mononuclear Zinc Complexes
;
_journal_name_full 'Inorganic Chemistry'
_journal_page_first 1471
_journal_page_last 1480
_journal_paper_doi 10.1021/ic062020t
_journal_volume 46
_journal_year 2007
_chemical_formula_sum 'C21 H30 Cl2 N4 O9 S Zn'
_chemical_formula_weight 650.82
_chemical_name_common '[(epppa)Zn](ClO4)2'
_chemical_name_systematic
; 
 ? 
;
_space_group_IT_number 4
_symmetry_cell_setting monoclinic
_symmetry_space_group_name_Hall 'P 2yb'
_symmetry_space_group_name_H-M 'P 1 21 1'
_atom_sites_solution_hydrogens geom
_atom_sites_solution_primary direct
_atom_sites_solution_secondary difmap
_audit_creation_method SHELXL-97
_cell_angle_alpha 90.00
_cell_angle_beta 100.544(3)
_cell_angle_gamma 90.00
_cell_formula_units_Z 2
_cell_length_a 9.4708(9)
_cell_length_b 12.1353(8)
_cell_length_c 12.1290(11)
_cell_measurement_reflns_used 2891
_cell_measurement_temperature 150(1)
_cell_measurement_theta_max 27.485
_cell_measurement_theta_min 1.018
_cell_volume 1370.5(2)
_computing_cell_refinement DENZO-SMN
_computing_data_collection 'Nonius COLLECT'
_computing_data_reduction DENZO-SMN
_computing_molecular_graphics 'WinGX, Ortep3'
_computing_structure_refinement 'SHELXL-97 (Sheldrick, 1997)'
_computing_structure_solution SIR97
_diffrn_ambient_temperature 150(1)
_diffrn_measured_fraction_theta_full 0.993
_diffrn_measured_fraction_theta_max 0.993
_diffrn_measurement_device_type 'Nonius KappaCCD Diffractometer'
_diffrn_measurement_method 'Phi plus Omega scan'
_diffrn_radiation_monochromator graphite
_diffrn_radiation_source 'fine-focus sealed tube'
_diffrn_radiation_type MoK\a
_diffrn_radiation_wavelength 0.71073
_diffrn_reflns_av_R_equivalents 0.0000
_diffrn_reflns_av_sigmaI/netI 0.0672
_diffrn_reflns_limit_h_max 12
_diffrn_reflns_limit_h_min -12
_diffrn_reflns_limit_k_max 15
_diffrn_reflns_limit_k_min -14
_diffrn_reflns_limit_l_max 15
_diffrn_reflns_limit_l_min -15
_diffrn_reflns_number 5798
_diffrn_reflns_theta_full 27.45
_diffrn_reflns_theta_max 27.45
_diffrn_reflns_theta_min 3.45
_exptl_absorpt_coefficient_mu 1.223
_exptl_absorpt_correction_T_max 0.8875
_exptl_absorpt_correction_T_min 0.7497
_exptl_absorpt_correction_type multi-scan
_exptl_absorpt_process_details 'DENZO-SMN (Otwinowski & Minor, 1997)'
_exptl_crystal_colour colorless
_exptl_crystal_density_diffrn 1.577
_exptl_crystal_density_method 'not measured'
_exptl_crystal_description prism
_exptl_crystal_F_000 672
_exptl_crystal_size_max 0.25
_exptl_crystal_size_mid 0.23
_exptl_crystal_size_min 0.10
_refine_diff_density_max 0.487
_refine_diff_density_min -0.429
_refine_diff_density_rms 0.083
_refine_ls_abs_structure_details 'Flack H D (1983), Acta Cryst. A39, 876-881'
_refine_ls_abs_structure_Flack 0.28(3)
_refine_ls_extinction_method none
_refine_ls_goodness_of_fit_ref 1.040
_refine_ls_hydrogen_treatment mixed
_refine_ls_matrix_type full
_refine_ls_number_parameters 398
_refine_ls_number_reflns 5798
_refine_ls_number_restraints 13
_refine_ls_restrained_S_all 1.041
_refine_ls_R_factor_all 0.1277
_refine_ls_R_factor_gt 0.0767
_refine_ls_shift/su_max 0.000
_refine_ls_shift/su_mean 0.000
_refine_ls_structure_factor_coef Fsqd
_refine_ls_weighting_details 'calc w=1/[\s^2^(Fo^2^)+(0.0712P)^2^+3.4541P] where P=(Fo^2^+2Fc^2^)/3'
_refine_ls_weighting_scheme calc
_refine_ls_wR_factor_gt 0.1661
_refine_ls_wR_factor_ref 0.1949
_reflns_number_gt 3855
_reflns_number_total 5798
_reflns_threshold_expression >2sigma(I)
_cod_data_source_file ic062020tsi20061123_100136_2.cif
_cod_data_source_block usu091
_cod_depositor_comments
;
The following automatic conversions were performed:
'_exptl_absorpt_correction_type' value 'Multi-scan' changed to
'multi-scan' according to
'/home/saulius/struct/CIF-dictionaries/cif_core.dic' dictionary named
'cif_core.dic' version 2.4.1 from 2010-06-29.

Automatic conversion script
Id: cif_fix_enum 1527 2010-12-29 10:47:43Z saulius 
;
_cod_database_code 4307527

loop_
_symmetry_equiv_pos_as_xyz
'x, y, z'
'-x, y+1/2, -z'

loop_
_atom_site_label
_atom_site_type_symbol
_atom_site_fract_x
_atom_site_fract_y
_atom_site_fract_z
_atom_site_U_iso_or_equiv
_atom_site_adp_type
_atom_site_occupancy
_atom_site_symmetry_multiplicity
_atom_site_calc_flag
_atom_site_refinement_flags
_atom_site_disorder_assembly
_atom_site_disorder_group
Zn1 Zn 0.16022(10) 0.61321(7) 0.74930(8) 0.0466(3) Uani 0.85 1 d P A 1
Zn1A Zn 0.1587(8) 0.5529(7) 0.7513(6) 0.051(2) Uiso 0.15 1 d P A 3
S1 S 0.3176(2) 0.5799(2) 0.6188(2) 0.0727(6) Uani 1 1 d . . .
Cl1 Cl 0.8221(3) 0.5874(2) 0.9628(2) 0.0772(7) Uani 1 1 d . . .
Cl2 Cl 0.5755(2) 0.57415(19) 0.39341(17) 0.0613(5) Uani 1 1 d . . .
O1 O 0.0304(7) 0.4836(6) 0.7110(6) 0.0638(17) Uani 1 1 d . A 1
O2 O 0.882(4) 0.4979(19) 1.010(4) 0.22(2) Uani 0.50 1 d PDU B 1
O3 O 0.741(2) 0.586(3) 0.8620(14) 0.136(11) Uani 0.50 1 d PD B 1
O4 O 0.752(3) 0.6389(18) 1.039(2) 0.146(12) Uani 0.50 1 d PD B 1
O5 O 0.934(2) 0.6629(18) 0.9425(19) 0.109(7) Uani 0.50 1 d PD B 1
O2A O 0.900(3) 0.491(2) 0.991(3) 0.194(18) Uani 0.50 1 d PDU B 2
O3A O 0.800(3) 0.613(4) 0.856(2) 0.21(2) Uani 0.50 1 d PD B 2
O4A O 0.686(3) 0.573(4) 0.986(3) 0.28(3) Uani 0.50 1 d PD B 2
O5A O 0.898(5) 0.667(2) 1.019(4) 0.36(4) Uani 0.50 1 d PD B 2
O6 O 0.5250(10) 0.4608(7) 0.3999(8) 0.110(3) Uani 1 1 d . . .
O7 O 0.4499(9) 0.6354(10) 0.3658(7) 0.136(4) Uani 1 1 d . . .
O8 O 0.6562(8) 0.5862(9) 0.3088(7) 0.114(3) Uani 1 1 d . . .
O9 O 0.6524(8) 0.5996(11) 0.4997(6) 0.122(3) Uani 1 1 d . . .
N1 N 0.1002(8) 0.3792(6) 0.8648(7) 0.075(2) Uani 1 1 d . A 1
H1 H 0.0918 0.3118 0.8896 0.090 Uiso 1 1 calc R A 1
N2 N 0.2196(8) 0.5523(6) 0.9060(6) 0.0650(19) Uani 1 1 d . A 1
N3 N 0.3013(8) 0.7462(7) 0.8200(7) 0.072(2) Uani 1 1 d . A 1
N4 N 0.0276(8) 0.7388(7) 0.7064(7) 0.061(2) Uani 1 1 d . A 1
C1 C -0.0743(11) 0.3060(8) 0.7055(10) 0.075(3) Uani 1 1 d . A 1
C2 C -0.1950(14) 0.3585(9) 0.6253(15) 0.132(7) Uani 1 1 d . A 1
H2A H -0.1609 0.3803 0.5569 0.199 Uiso 1 1 calc R A 1
H2B H -0.2289 0.4238 0.6603 0.199 Uiso 1 1 calc R A 1
H2C H -0.2741 0.3057 0.6063 0.199 Uiso 1 1 calc R A 1
C3 C 0.0117(17) 0.2326(12) 0.6480(15) 0.139(7) Uani 1 1 d . A 1
H3A H 0.0930 0.2040 0.7021 0.209 Uiso 1 1 calc R A 1
H3B H 0.0475 0.2737 0.5892 0.209 Uiso 1 1 calc R A 1
H3C H -0.0481 0.1711 0.6142 0.209 Uiso 1 1 calc R A 1
C4 C -0.1375(18) 0.2430(13) 0.7856(12) 0.135(6) Uani 1 1 d . A 1
H4A H -0.2093 0.1921 0.7455 0.203 Uiso 1 1 calc R A 1
H4B H -0.1836 0.2933 0.8314 0.203 Uiso 1 1 calc R A 1
H4C H -0.0622 0.2011 0.8342 0.203 Uiso 1 1 calc R A 1
C5 C 0.0247(8) 0.3996(8) 0.7599(8) 0.056(2) Uani 1 1 d . A 1
C6 C 0.1886(11) 0.4485(7) 0.9391(8) 0.070(2) Uani 1 1 d . A 1
C7 C 0.2456(14) 0.4117(9) 1.0483(11) 0.110(5) Uani 1 1 d . A 1
H7 H 0.2237 0.3402 1.0721 0.133 Uiso 1 1 calc R A 1
C8 C 0.3312(13) 0.4792(10) 1.1181(10) 0.099(4) Uani 1 1 d . A 1
H8 H 0.3669 0.4555 1.1926 0.119 Uiso 1 1 calc R A 1
C9 C 0.3705(11) 0.5859(9) 1.0834(7) 0.084(3) Uani 1 1 d . A 1
H9 H 0.4358 0.6333 1.1299 0.101 Uiso 1 1 calc R A 1
C10 C 0.3059(11) 0.6126(10) 0.9789(7) 0.081(3) Uani 1 1 d . A 1
C11 C 0.3026(18) 0.7384(9) 0.9390(10) 0.104(4) Uani 1 1 d . A 1
H11A H 0.2160 0.7749 0.9568 0.125 Uiso 1 1 calc R A 1
H11B H 0.3880 0.7773 0.9804 0.125 Uiso 1 1 calc R A 1
C12 C 0.2433(13) 0.8525(10) 0.7779(12) 0.107(4) Uani 1 1 d . A 1
H12A H 0.2929 0.8780 0.7174 0.129 Uiso 1 1 calc R A 1
H12B H 0.2599 0.9076 0.8391 0.129 Uiso 1 1 calc R A 1
C13 C 0.0834(12) 0.8420(8) 0.7329(10) 0.080(3) Uani 1 1 d . A 1
C14 C 0.0025(14) 0.9364(10) 0.7067(14) 0.119(5) Uani 1 1 d . A 1
H14 H 0.0451 1.0071 0.7208 0.143 Uiso 1 1 calc R A 1
C15 C -0.1397(16) 0.9264(11) 0.6604(14) 0.123(5) Uani 1 1 d . A 1
H15 H -0.1986 0.9903 0.6488 0.148 Uiso 1 1 calc R A 1
C16 C -0.1993(12) 0.8222(7) 0.6299(9) 0.075(3) Uani 1 1 d . A 1
H16 H -0.2968 0.8138 0.5944 0.090 Uiso 1 1 calc R A 1
C17 C -0.1119(9) 0.7354(8) 0.6534(8) 0.065(2) Uani 1 1 d . A 1
H17 H -0.1508 0.6650 0.6310 0.078 Uiso 1 1 calc R A 1
C18 C 0.4466(13) 0.7233(15) 0.7877(15) 0.128(5) Uani 1 1 d . A 1
H18A H 0.5064 0.7904 0.8029 0.154 Uiso 1 1 calc R A 1
H18B H 0.4947 0.6641 0.8369 0.154 Uiso 1 1 calc R A 1
C19 C 0.4424(12) 0.6906(13) 0.6706(12) 0.103(4) Uani 1 1 d . A 1
H19A H 0.5402 0.6674 0.6624 0.123 Uiso 1 1 calc R A 1
H19B H 0.4169 0.7561 0.6224 0.123 Uiso 1 1 calc R A 1
C20 C 0.402(2) 0.439(2) 0.6348(15) 0.070(5) Uani 0.50 1 d P A 1
H20A H 0.3337 0.3844 0.5941 0.084 Uiso 0.50 1 calc PR A 1
H20B H 0.4893 0.4385 0.6010 0.084 Uiso 0.50 1 calc PR A 1
C21 C 0.441(3) 0.4054(18) 0.760(2) 0.077(6) Uani 0.50 1 d P A 1
H21A H 0.5101 0.4585 0.7998 0.116 Uiso 0.50 1 calc PR A 1
H21B H 0.4845 0.3317 0.7655 0.116 Uiso 0.50 1 calc PR A 1
H21C H 0.3545 0.4047 0.7929 0.116 Uiso 0.50 1 calc PR A 1
C20A C 0.450(4) 0.472(3) 0.695(4) 0.121(10) Uiso 0.50 1 d P A 2
H20C H 0.5389 0.4712 0.6627 0.146 Uiso 0.50 1 calc PR A 2
H20D H 0.4760 0.4900 0.7756 0.146 Uiso 0.50 1 calc PR A 2
C21A C 0.390(4) 0.380(3) 0.682(4) 0.125(11) Uiso 0.50 1 d P A 2
H21D H 0.2856 0.3894 0.6710 0.188 Uiso 0.50 1 calc PR A 2
H21E H 0.4218 0.3346 0.7493 0.188 Uiso 0.50 1 calc PR A 2
H21F H 0.4154 0.3427 0.6167 0.188 Uiso 0.50 1 calc PR A 2

loop_
_atom_site_aniso_label
_atom_site_aniso_U_11
_atom_site_aniso_U_22
_atom_site_aniso_U_33
_atom_site_aniso_U_23
_atom_site_aniso_U_13
_atom_site_aniso_U_12
Zn1 0.0401(5) 0.0413(7) 0.0541(5) -0.0010(5) -0.0029(4) -0.0090(5)
S1 0.0709(13) 0.0742(15) 0.0759(14) 0.0015(12) 0.0212(11) 0.0019(12)
Cl1 0.0699(14) 0.0732(17) 0.0793(15) -0.0098(12) -0.0110(11) 0.0198(12)
Cl2 0.0474(9) 0.0689(13) 0.0626(11) -0.0131(10) -0.0031(8) 0.0118(9)
O1 0.067(4) 0.066(4) 0.057(4) -0.003(3) 0.007(3) -0.010(3)
O2 0.28(4) 0.054(13) 0.29(4) 0.08(2) -0.05(3) 0.025(19)
O3 0.083(12) 0.23(3) 0.075(12) 0.027(18) -0.037(11) -0.066(18)
O4 0.21(3) 0.122(17) 0.15(2) -0.045(14) 0.15(2) -0.004(17)
O5 0.094(13) 0.122(17) 0.102(14) 0.001(11) -0.005(12) -0.042(11)
O2A 0.14(2) 0.17(3) 0.26(4) -0.05(2) -0.01(2) 0.11(2)
O3A 0.18(3) 0.31(5) 0.17(3) 0.15(3) 0.13(3) 0.04(3)
O4A 0.118(19) 0.53(8) 0.19(3) 0.17(4) 0.016(19) 0.13(4)
O5A 0.46(8) 0.09(2) 0.39(6) -0.15(3) -0.31(6) 0.05(3)
O6 0.116(6) 0.086(6) 0.128(7) -0.019(5) 0.022(5) -0.031(5)
O7 0.096(5) 0.193(12) 0.113(6) 0.023(7) 0.001(4) 0.079(7)
O8 0.094(5) 0.131(7) 0.129(6) -0.033(6) 0.050(5) -0.023(6)
O9 0.098(5) 0.152(8) 0.095(5) -0.020(7) -0.040(4) -0.021(7)
N1 0.089(6) 0.045(4) 0.081(5) 0.003(4) -0.016(4) -0.006(4)
N2 0.068(4) 0.070(5) 0.053(4) -0.007(3) 0.000(3) -0.001(4)
N3 0.061(5) 0.066(5) 0.081(6) 0.015(4) -0.010(4) -0.016(4)
N4 0.033(4) 0.081(5) 0.065(5) -0.007(4) -0.003(4) -0.012(3)
C1 0.069(6) 0.051(5) 0.098(8) -0.010(5) -0.004(6) -0.007(5)
C2 0.085(9) 0.060(7) 0.213(17) 0.009(8) -0.076(10) -0.023(6)
C3 0.125(12) 0.098(9) 0.200(17) -0.090(11) 0.046(12) -0.050(9)
C4 0.152(13) 0.134(12) 0.116(10) 0.006(9) 0.010(9) -0.093(11)
C5 0.039(4) 0.058(5) 0.065(6) -0.005(4) -0.003(4) -0.005(4)
C6 0.081(6) 0.054(5) 0.071(6) 0.010(4) 0.002(5) -0.005(5)
C7 0.119(9) 0.062(6) 0.121(10) 0.021(6) -0.056(8) -0.012(6)
C8 0.108(9) 0.085(8) 0.089(8) 0.004(6) -0.020(7) 0.021(7)
C9 0.109(7) 0.062(6) 0.068(5) -0.006(5) -0.025(5) -0.003(5)
C10 0.103(7) 0.074(6) 0.058(5) -0.002(6) -0.006(4) -0.017(7)
C11 0.165(13) 0.062(6) 0.083(8) -0.003(5) 0.019(8) -0.025(7)
C12 0.103(9) 0.080(8) 0.120(10) 0.012(7) -0.029(7) -0.036(7)
C13 0.078(7) 0.050(5) 0.105(8) -0.016(5) -0.003(6) -0.003(5)
C14 0.087(9) 0.062(7) 0.184(15) -0.018(8) -0.042(9) 0.015(6)
C15 0.107(10) 0.077(8) 0.173(15) -0.016(9) -0.006(10) 0.004(8)
C16 0.066(6) 0.053(5) 0.094(8) 0.006(5) -0.020(5) 0.007(4)
C17 0.048(5) 0.064(5) 0.075(6) 0.006(4) -0.010(4) 0.001(4)
C18 0.052(7) 0.147(13) 0.180(16) -0.027(12) 0.005(8) -0.033(7)
C19 0.053(6) 0.157(12) 0.104(10) -0.029(8) 0.033(6) -0.045(7)
C20 0.079(13) 0.083(14) 0.041(10) -0.003(10) -0.003(9) -0.010(11)
C21 0.097(16) 0.064(12) 0.074(14) 0.012(10) 0.026(12) 0.023(11)

loop_
_atom_type_symbol
_atom_type_description
_atom_type_scat_dispersion_real
_atom_type_scat_dispersion_imag
_atom_type_scat_source
C C 0.0033 0.0016 'International Tables Vol C Tables 4.2.6.8 and 6.1.1.4'
H H 0.0000 0.0000 'International Tables Vol C Tables 4.2.6.8 and 6.1.1.4'
N N 0.0061 0.0033 'International Tables Vol C Tables 4.2.6.8 and 6.1.1.4'
O O 0.0106 0.0060 'International Tables Vol C Tables 4.2.6.8 and 6.1.1.4'
Cl Cl 0.1484 0.1585 'International Tables Vol C Tables 4.2.6.8 and 6.1.1.4'
S S 0.1246 0.1234 'International Tables Vol C Tables 4.2.6.8 and 6.1.1.4'
Zn Zn 0.2839 1.4301 'International Tables Vol C Tables 4.2.6.8 and 6.1.1.4'

loop_
_geom_angle_atom_site_label_1
_geom_angle_atom_site_label_2
_geom_angle_atom_site_label_3
_geom_angle
_geom_angle_site_symmetry_1
_geom_angle_site_symmetry_3
_geom_angle_publ_flag
N4 Zn1 O1 102.2(2) . . ?
N4 Zn1 N2 125.6(3) . . ?
O1 Zn1 N2 89.1(3) . . ?
N4 Zn1 N3 81.2(3) . . ?
O1 Zn1 N3 170.4(3) . . ?
N2 Zn1 N3 81.7(3) . . ?
N4 Zn1 S1 113.4(3) . . ?
O1 Zn1 S1 98.3(2) . . ?
N2 Zn1 S1 117.4(2) . . ?
N3 Zn1 S1 88.5(2) . . ?
C19 S1 C20 113.5(9) . . ?
C19 S1 C20A 90.7(11) . . ?
C20 S1 C20A 26.8(11) . . ?
C19 S1 Zn1 95.2(4) . . ?
C20 S1 Zn1 112.8(7) . . ?
C20A S1 Zn1 103.2(12) . . ?
C19 S1 Zn1A 108.3(4) . . ?
C20 S1 Zn1A 96.4(7) . . ?
C20A S1 Zn1A 91.1(12) . . ?
Zn1 S1 Zn1A 17.5(2) . . ?
O2 Cl1 O3A 127(3) . . ?
O2 Cl1 O3 122(2) . . ?
O3A Cl1 O3 29.0(14) . . ?
O2 Cl1 O5A 103(2) . . ?
O3A Cl1 O5A 108(3) . . ?
O3 Cl1 O5A 131(2) . . ?
O2 Cl1 O4A 99(3) . . ?
O3A Cl1 O4A 104.0(16) . . ?
O3 Cl1 O4A 77.4(16) . . ?
O5A Cl1 O4A 115(3) . . ?
O2 Cl1 O4 108(2) . . ?
O3A Cl1 O4 123(2) . . ?
O3 Cl1 O4 110.9(18) . . ?
O5A Cl1 O4 67(3) . . ?
O4A Cl1 O4 49(2) . . ?
O2 Cl1 O2A 13(3) . . ?
O3A Cl1 O2A 115(2) . . ?
O3 Cl1 O2A 114(3) . . ?
O5A Cl1 O2A 105.9(18) . . ?
O4A Cl1 O2A 108(2) . . ?
O4 Cl1 O2A 121(2) . . ?
O2 Cl1 O5 109.0(17) . . ?
O3A Cl1 O5 71.1(17) . . ?
O3 Cl1 O5 99.8(13) . . ?
O5A Cl1 O5 44(3) . . ?
O4A Cl1 O5 148(2) . . ?
O4 Cl1 O5 106.5(13) . . ?
O2A Cl1 O5 101(2) . . ?
O7 Cl2 O9 112.6(6) . . ?
O7 Cl2 O8 109.0(6) . . ?
O9 Cl2 O8 113.2(5) . . ?
O7 Cl2 O6 104.0(7) . . ?
O9 Cl2 O6 106.2(7) . . ?
O8 Cl2 O6 111.5(6) . . ?
C5 O1 Zn1 130.0(6) . . ?
C5 N1 C6 130.1(8) . . ?
C5 N1 H1 115.0 . . ?
C6 N1 H1 115.0 . . ?
C10 N2 C6 117.2(8) . . ?
C10 N2 Zn1 117.5(6) . . ?
C6 N2 Zn1 125.0(6) . . ?
C11 N3 C12 110.0(10) . . ?
C11 N3 C18 113.7(11) . . ?
C12 N3 C18 111.8(11) . . ?
C11 N3 Zn1 103.8(6) . . ?
C12 N3 Zn1 110.8(6) . . ?
C18 N3 Zn1 106.4(7) . . ?
C17 N4 C13 115.9(8) . . ?
C17 N4 Zn1 128.0(7) . . ?
C13 N4 Zn1 116.2(6) . . ?
C4 C1 C3 109.4(12) . . ?
C4 C1 C2 107.5(12) . . ?
C3 C1 C2 111.9(13) . . ?
C4 C1 C5 113.3(10) . . ?
C3 C1 C5 107.7(9) . . ?
C2 C1 C5 107.2(8) . . ?
O1 C5 N1 124.0(8) . . ?
O1 C5 C1 120.0(8) . . ?
N1 C5 C1 116.1(8) . . ?
N2 C6 N1 120.1(8) . . ?
N2 C6 C7 120.0(9) . . ?
N1 C6 C7 119.9(8) . . ?
C8 C7 C6 119.0(11) . . ?
C8 C7 H7 120.5 . . ?
C6 C7 H7 120.5 . . ?
C7 C8 C9 121.8(11) . . ?
C7 C8 H8 119.1 . . ?
C9 C8 H8 119.1 . . ?
C10 C9 C8 113.4(9) . . ?
C10 C9 H9 123.3 . . ?
C8 C9 H9 123.3 . . ?
N2 C10 C9 128.5(11) . . ?
N2 C10 C11 110.7(8) . . ?
C9 C10 C11 119.7(9) . . ?
N3 C11 C10 111.1(9) . . ?
N3 C11 H11A 109.4 . . ?
C10 C11 H11A 109.4 . . ?
N3 C11 H11B 109.4 . . ?
C10 C11 H11B 109.4 . . ?
H11A C11 H11B 108.0 . . ?
N3 C12 C13 109.8(8) . . ?
N3 C12 H12A 109.7 . . ?
C13 C12 H12A 109.7 . . ?
N3 C12 H12B 109.7 . . ?
C13 C12 H12B 109.7 . . ?
H12A C12 H12B 108.2 . . ?
N4 C13 C14 121.9(10) . . ?
N4 C13 C12 118.4(9) . . ?
C14 C13 C12 119.2(10) . . ?
C15 C14 C13 119.0(12) . . ?
C15 C14 H14 120.5 . . ?
C13 C14 H14 120.5 . . ?
C14 C15 C16 120.4(12) . . ?
C14 C15 H15 119.8 . . ?
C16 C15 H15 119.8 . . ?
C17 C16 C15 116.7(10) . . ?
C17 C16 H16 121.7 . . ?
C15 C16 H16 121.7 . . ?
C16 C17 N4 126.0(9) . . ?
C16 C17 H17 117.0 . . ?
N4 C17 H17 117.0 . . ?
C19 C18 N3 115.6(10) . . ?
C19 C18 H18A 108.4 . . ?
N3 C18 H18A 108.4 . . ?
C19 C18 H18B 108.4 . . ?
N3 C18 H18B 108.4 . . ?
H18A C18 H18B 107.4 . . ?
C18 C19 S1 115.7(9) . . ?
C18 C19 H19A 108.4 . . ?
S1 C19 H19A 108.4 . . ?
C18 C19 H19B 108.4 . . ?
S1 C19 H19B 108.4 . . ?
H19A C19 H19B 107.4 . . ?
C21 C20 S1 111.2(15) . . ?
C21 C20 H20A 109.4 . . ?
S1 C20 H20A 109.4 . . ?
C21 C20 H20B 109.4 . . ?
S1 C20 H20B 109.4 . . ?
H20A C20 H20B 108.0 . . ?
C21A C20A S1 108(3) . . ?
C21A C20A H20C 110.1 . . ?
S1 C20A H20C 110.1 . . ?
C21A C20A H20D 110.1 . . ?
S1 C20A H20D 110.1 . . ?
H20C C20A H20D 108.4 . . ?
C20A C21A H21D 109.5 . . ?
C20A C21A H21E 109.5 . . ?
H21D C21A H21E 109.5 . . ?
C20A C21A H21F 109.5 . . ?
H21D C21A H21F 109.5 . . ?
H21E C21A H21F 109.5 . . ?

loop_
_geom_bond_atom_site_label_1
_geom_bond_atom_site_label_2
_geom_bond_distance
_geom_bond_site_symmetry_2
_geom_bond_publ_flag
Zn1 N4 1.983(8) . ?
Zn1 O1 1.998(7) . ?
Zn1 N2 2.021(7) . ?
Zn1 N3 2.169(8) . ?
Zn1 S1 2.399(3) . ?
Zn1A S1 2.416(7) . ?
S1 C19 1.823(12) . ?
S1 C20 1.88(2) . ?
S1 C20A 1.93(4) . ?
Cl1 O2 1.308(19) . ?
Cl1 O3A 1.31(2) . ?
Cl1 O3 1.318(14) . ?
Cl1 O5A 1.32(2) . ?
Cl1 O4A 1.38(3) . ?
Cl1 O4 1.385(14) . ?
Cl1 O2A 1.39(2) . ?
Cl1 O5 1.457(17) . ?
Cl2 O7 1.390(8) . ?
Cl2 O9 1.395(7) . ?
Cl2 O8 1.395(7) . ?
Cl2 O6 1.463(8) . ?
O1 C5 1.185(10) . ?
N1 C5 1.364(11) . ?
N1 C6 1.393(11) . ?
N1 H1 0.8800 . ?
N2 C10 1.311(11) . ?
N2 C6 1.370(11) . ?
N3 C11 1.445(13) . ?
N3 C12 1.458(14) . ?
N3 C18 1.524(16) . ?
N4 C17 1.360(11) . ?
N4 C13 1.375(12) . ?
C1 C4 1.449(17) . ?
C1 C3 1.467(17) . ?
C1 C2 1.500(15) . ?
C1 C5 1.542(12) . ?
C2 H2A 0.9800 . ?
C2 H2B 0.9800 . ?
C2 H2C 0.9800 . ?
C3 H3A 0.9800 . ?
C3 H3B 0.9800 . ?
C3 H3C 0.9800 . ?
C4 H4A 0.9800 . ?
C4 H4B 0.9800 . ?
C4 H4C 0.9800 . ?
C6 C7 1.408(14) . ?
C7 C8 1.339(15) . ?
C7 H7 0.9500 . ?
C8 C9 1.432(16) . ?
C8 H8 0.9500 . ?
C9 C10 1.343(12) . ?
C9 H9 0.9500 . ?
C10 C11 1.601(16) . ?
C11 H11A 0.9900 . ?
C11 H11B 0.9900 . ?
C12 C13 1.519(15) . ?
C12 H12A 0.9900 . ?
C12 H12B 0.9900 . ?
C13 C14 1.382(15) . ?
C14 C15 1.366(17) . ?
C14 H14 0.9500 . ?
C15 C16 1.407(16) . ?
C15 H15 0.9500 . ?
C16 C17 1.337(13) . ?
C16 H16 0.9500 . ?
C17 H17 0.9500 . ?
C18 C19 1.467(19) . ?
C18 H18A 0.9900 . ?
C18 H18B 0.9900 . ?
C19 H19A 0.9900 . ?
C19 H19B 0.9900 . ?
C20 C21 1.55(3) . ?
C20 H20A 0.9900 . ?
C20 H20B 0.9900 . ?
C21 H21A 0.9800 . ?
C21 H21B 0.9800 . ?
C21 H21C 0.9800 . ?
C20A C21A 1.25(5) . ?
C20A H20C 0.9900 . ?
C20A H20D 0.9900 . ?
C21A H21D 0.9800 . ?
C21A H21E 0.9800 . ?
C21A H21F 0.9800 . ?

loop_
_geom_hbond_atom_site_label_D
_geom_hbond_atom_site_label_H
_geom_hbond_atom_site_label_A
_geom_hbond_distance_DH
_geom_hbond_distance_HA
_geom_hbond_distance_DA
_geom_hbond_angle_DHA
_geom_hbond_site_symmetry_A
N1 H1 O4 0.88 2.62 3.35(3) 140.8 2_647

loop_
_geom_torsion_atom_site_label_1
_geom_torsion_atom_site_label_2
_geom_torsion_atom_site_label_3
_geom_torsion_atom_site_label_4
_geom_torsion
_geom_torsion_site_symmetry_1
_geom_torsion_site_symmetry_2
_geom_torsion_site_symmetry_3
_geom_torsion_site_symmetry_4
_geom_torsion_publ_flag
N4 Zn1 S1 C19 79.2(6) . . . . ?
O1 Zn1 S1 C19 -173.7(6) . . . . ?
N2 Zn1 S1 C19 -80.4(6) . . . . ?
N3 Zn1 S1 C19 -0.6(6) . . . . ?
N4 Zn1 S1 C20 -162.6(7) . . . . ?
O1 Zn1 S1 C20 -55.5(7) . . . . ?
N2 Zn1 S1 C20 37.9(8) . . . . ?
N3 Zn1 S1 C20 117.7(8) . . . . ?
N4 Zn1 S1 C20A 171.1(12) . . . . ?
O1 Zn1 S1 C20A -81.8(12) . . . . ?
N2 Zn1 S1 C20A 11.6(12) . . . . ?
N3 Zn1 S1 C20A 91.4(12) . . . . ?
N4 Zn1 S1 Zn1A -141.3(6) . . . . ?
O1 Zn1 S1 Zn1A -34.1(6) . . . . ?
N2 Zn1 S1 Zn1A 59.2(6) . . . . ?
N3 Zn1 S1 Zn1A 139.0(7) . . . . ?
N4 Zn1 O1 C5 -139.8(9) . . . . ?
N2 Zn1 O1 C5 -13.6(9) . . . . ?
N3 Zn1 O1 C5 -30(2) . . . . ?
S1 Zn1 O1 C5 104.0(8) . . . . ?
N4 Zn1 N2 C10 -71.1(8) . . . . ?
O1 Zn1 N2 C10 -175.5(7) . . . . ?
N3 Zn1 N2 C10 1.7(7) . . . . ?
S1 Zn1 N2 C10 85.6(7) . . . . ?
N4 Zn1 N2 C6 115.9(8) . . . . ?
O1 Zn1 N2 C6 11.5(8) . . . . ?
N3 Zn1 N2 C6 -171.3(8) . . . . ?
S1 Zn1 N2 C6 -87.4(8) . . . . ?
N4 Zn1 N3 C11 104.4(8) . . . . ?
O1 Zn1 N3 C11 -7(2) . . . . ?
N2 Zn1 N3 C11 -23.8(8) . . . . ?
S1 Zn1 N3 C11 -141.7(8) . . . . ?
N4 Zn1 N3 C12 -13.6(8) . . . . ?
O1 Zn1 N3 C12 -124.7(19) . . . . ?
N2 Zn1 N3 C12 -141.8(9) . . . . ?
S1 Zn1 N3 C12 100.3(8) . . . . ?
N4 Zn1 N3 C18 -135.4(9) . . . . ?
O1 Zn1 N3 C18 114(2) . . . . ?
N2 Zn1 N3 C18 96.5(9) . . . . ?
S1 Zn1 N3 C18 -21.5(8) . . . . ?
O1 Zn1 N4 C17 -6.2(8) . . . . ?
N2 Zn1 N4 C17 -104.0(8) . . . . ?
N3 Zn1 N4 C17 -177.0(9) . . . . ?
S1 Zn1 N4 C17 98.5(8) . . . . ?
O1 Zn1 N4 C13 174.1(8) . . . . ?
N2 Zn1 N4 C13 76.3(9) . . . . ?
N3 Zn1 N4 C13 3.3(8) . . . . ?
S1 Zn1 N4 C13 -81.2(8) . . . . ?
Zn1 O1 C5 N1 8.2(14) . . . . ?
Zn1 O1 C5 C1 -172.8(6) . . . . ?
C6 N1 C5 O1 4.6(16) . . . . ?
C6 N1 C5 C1 -174.4(10) . . . . ?
C4 C1 C5 O1 -145.2(12) . . . . ?
C3 C1 C5 O1 93.7(13) . . . . ?
C2 C1 C5 O1 -26.9(15) . . . . ?
C4 C1 C5 N1 33.8(14) . . . . ?
C3 C1 C5 N1 -87.2(13) . . . . ?
C2 C1 C5 N1 152.2(11) . . . . ?
C10 N2 C6 N1 -178.5(9) . . . . ?
Zn1 N2 C6 N1 -5.5(13) . . . . ?
C10 N2 C6 C7 1.7(15) . . . . ?
Zn1 N2 C6 C7 174.8(9) . . . . ?
C5 N1 C6 N2 -5.6(16) . . . . ?
C5 N1 C6 C7 174.2(11) . . . . ?
N2 C6 C7 C8 -1(2) . . . . ?
N1 C6 C7 C8 179.5(11) . . . . ?
C6 C7 C8 C9 -2(2) . . . . ?
C7 C8 C9 C10 4.1(18) . . . . ?
C6 N2 C10 C9 0.5(17) . . . . ?
Zn1 N2 C10 C9 -173.1(10) . . . . ?
C6 N2 C10 C11 -167.1(10) . . . . ?
Zn1 N2 C10 C11 19.4(11) . . . . ?
C8 C9 C10 N2 -3.3(18) . . . . ?
C8 C9 C10 C11 163.3(11) . . . . ?
C12 N3 C11 C10 158.0(10) . . . . ?
C18 N3 C11 C10 -75.8(13) . . . . ?
Zn1 N3 C11 C10 39.4(12) . . . . ?
N2 C10 C11 N3 -41.4(14) . . . . ?
C9 C10 C11 N3 149.8(11) . . . . ?
C11 N3 C12 C13 -94.1(12) . . . . ?
C18 N3 C12 C13 138.6(11) . . . . ?
Zn1 N3 C12 C13 20.1(13) . . . . ?
C17 N4 C13 C14 -0.3(18) . . . . ?
Zn1 N4 C13 C14 179.5(12) . . . . ?
C17 N4 C13 C12 -172.0(11) . . . . ?
Zn1 N4 C13 C12 7.8(14) . . . . ?
N3 C12 C13 N4 -19.1(17) . . . . ?
N3 C12 C13 C14 168.9(13) . . . . ?
N4 C13 C14 C15 5(2) . . . . ?
C12 C13 C14 C15 176.4(15) . . . . ?
C13 C14 C15 C16 -6(3) . . . . ?
C14 C15 C16 C17 3(2) . . . . ?
C15 C16 C17 N4 1.8(18) . . . . ?
C13 N4 C17 C16 -3.1(15) . . . . ?
Zn1 N4 C17 C16 177.2(9) . . . . ?
C11 N3 C18 C19 158.7(13) . . . . ?
C12 N3 C18 C19 -76.0(15) . . . . ?
Zn1 N3 C18 C19 45.1(16) . . . . ?
N3 C18 C19 S1 -49.9(18) . . . . ?
C20 S1 C19 C18 -92.6(13) . . . . ?
C20A S1 C19 C18 -78.2(18) . . . . ?
Zn1 S1 C19 C18 25.1(12) . . . . ?
Zn1A S1 C19 C18 13.2(13) . . . . ?
C19 S1 C20 C21 68.4(19) . . . . ?
C20A S1 C20 C21 35(3) . . . . ?
Zn1 S1 C20 C21 -38.4(19) . . . . ?
Zn1A S1 C20 C21 -44.7(18) . . . . ?
C19 S1 C20A C21A 175(4) . . . . ?
C20 S1 C20A C21A -35(3) . . . . ?
Zn1 S1 C20A C21A 80(4) . . . . ?
Zn1A S1 C20A C21A 67(4) . . . . ?
